data_7130262
loop_
_publ_author_name
'Jin, Jing'
'Xue, Juanjuan'
'Wu, Dan'
'Yang, Guoping'
'Wang, Yaoyu'

_publ_section_title
;
 Improved performance of the pyrimidine-modified porous In-MOF and an in
 situ prepared composite Ag@In-MOF material
;
_journal_name_full 'Chemical Communications'
_journal_paper_doi 10.1039/D2CC02639B
_journal_year 2022
_chemical_formula_moiety 'C8 H4 In O5'
_chemical_formula_sum 'C8 H4 In O5'
_chemical_formula_weight 294.93
_space_group_crystal_system orthorhombic
_space_group_IT_number 64
_space_group_name_Hall '-C 2ac 2'
_space_group_name_H-M_alt 'C m c e'
_atom_sites_solution_hydrogens geom
_audit_creation_date 2021-09-08
_audit_creation_method
;
Olex2 1.3
(compiled 2020.11.12 svn.r5f609507 for OlexSys, GUI svn.r6272)
;
_audit_update_record
;
2021-09-15 deposited with the CCDC.	2022-06-03 downloaded from the CCDC.
;
_cell_angle_alpha 90
_cell_angle_beta 90
_cell_angle_gamma 90
_cell_formula_units_Z 16
_cell_length_a 21.8718(6)
_cell_length_b 23.1289(7)
_cell_length_c 13.5024(3)
_cell_measurement_reflns_used 2021
_cell_measurement_temperature 186.0
_cell_measurement_theta_max 24.67
_cell_measurement_theta_min 2.57
_cell_volume 6830.5(3)
_computing_molecular_graphics 'Olex2 1.3 (Dolomanov et al., 2009)'
_computing_publication_material 'Olex2 1.3 (Dolomanov et al., 2009)'
_computing_structure_refinement 'SHELXL 2018/3 (Sheldrick, 2015)'
_diffrn_ambient_temperature 186.0
_diffrn_measured_fraction_theta_full 0.998
_diffrn_measured_fraction_theta_max 0.998
_diffrn_measurement_device_type 'Bruker APEX-II CCD'
_diffrn_measurement_method '\f and \w scans'
_diffrn_radiation_type MoK\a
_diffrn_radiation_wavelength 0.71073
_diffrn_reflns_av_R_equivalents 0.0237
_diffrn_reflns_av_unetI/netI 0.0152
_diffrn_reflns_Laue_measured_fraction_full 0.998
_diffrn_reflns_Laue_measured_fraction_max 0.998
_diffrn_reflns_limit_h_max 20
_diffrn_reflns_limit_h_min -26
_diffrn_reflns_limit_k_max 27
_diffrn_reflns_limit_k_min -27
_diffrn_reflns_limit_l_max 16
_diffrn_reflns_limit_l_min -15
_diffrn_reflns_number 22232
_diffrn_reflns_point_group_measured_fraction_full 0.998
_diffrn_reflns_point_group_measured_fraction_max 0.998
_diffrn_reflns_theta_full 25.242
_diffrn_reflns_theta_max 25.410
_diffrn_reflns_theta_min 1.979
_exptl_absorpt_coefficient_mu 1.379
_exptl_crystal_density_diffrn 1.147
_exptl_crystal_description block
_exptl_crystal_F_000 2256
_refine_diff_density_max 1.510
_refine_diff_density_min -1.152
_refine_diff_density_rms 0.088
_refine_ls_extinction_method none
_refine_ls_goodness_of_fit_ref 1.058
_refine_ls_hydrogen_treatment constr
_refine_ls_matrix_type full
_refine_ls_number_parameters 129
_refine_ls_number_reflns 3231
_refine_ls_number_restraints 21
_refine_ls_restrained_S_all 1.276
_refine_ls_R_factor_all 0.0378
_refine_ls_R_factor_gt 0.0306
_refine_ls_shift/su_max 0.001
_refine_ls_shift/su_mean 0.000
_refine_ls_structure_factor_coef Fsqd
_refine_ls_weighting_details 'w=1/[\s^2^(Fo^2^)+(0.0336P)^2^+47.2955P] where P=(Fo^2^+2Fc^2^)/3'
_refine_ls_weighting_scheme calc
_refine_ls_wR_factor_gt 0.0809
_refine_ls_wR_factor_ref 0.0857
_reflns_Friedel_coverage 0.000
_reflns_number_gt 2555
_reflns_number_total 3231
_reflns_threshold_expression 'I > 2\s(I)'
_cod_data_source_file d2cc02639b2.cif
_cod_data_source_block 2_sq
_cod_original_sg_symbol_Hall '-C 2bc 2'
_cod_database_code 7130262
_shelx_shelxl_version_number 2018/3
_shelx_space_group_comment
;
The symmetry employed for this shelxl refinement is uniquely defined
by the following loop, which should always be used as a source of
symmetry information in preference to the above space-group names.
They are only intended as comments.
;
_olex2_refinement_description
;
1. Fixed Uiso
 At 1.2 times of:
  All C(H) groups
2. Rigid bond restraints
 C2, C4, C3
 with sigma for 1-2 distances of 0.001 and sigma for 1-3 distances of 0.002
3. Uiso/Uaniso restraints and constraints
Uanis(C2) \\sim Ueq, Uanis(C4) \\sim Ueq, Uanis(C3) \\sim Ueq: with sigma of
0.005 and sigma for terminal atoms of 0.01
4.a Aromatic/amide H refined with riding coordinates:
 C8(H8), C7(H7), C4(H4), C3(H3)
;
_platon_squeeze_void_probe_radius 1.20
_olex2_submission_special_instructions 'No special instructions were received'

loop_
_space_group_symop_operation_xyz
'x, y, z'
'-x, -y+1/2, z+1/2'
'-x, y+1/2, -z+1/2'
'x, -y, -z'
'x+1/2, y+1/2, z'
'-x+1/2, -y+1, z+1/2'
'-x+1/2, y+1, -z+1/2'
'x+1/2, -y+1/2, -z'
'-x, -y, -z'
'x, y-1/2, -z-1/2'
'x, -y-1/2, z-1/2'
'-x, y, z'
'-x+1/2, -y+1/2, -z'
'x+1/2, y, -z-1/2'
'x+1/2, -y, z-1/2'
'-x+1/2, y+1/2, z'

loop_
_atom_site_label
_atom_site_type_symbol
_atom_site_fract_x
_atom_site_fract_y
_atom_site_fract_z
_atom_site_U_iso_or_equiv
_atom_site_adp_type
_atom_site_occupancy
_atom_site_site_symmetry_order
_atom_site_calc_flag
_atom_site_refinement_flags_posn
_atom_site_refinement_flags_adp
_atom_site_refinement_flags_occupancy
_atom_site_disorder_assembly
_atom_site_disorder_group
In1 In 0.250000 0.30271(2) 0.250000 0.01529(11) Uani 1 2 d S T P . .
In2 In 0.250000 0.250000 0.000000 0.01494(11) Uani 1 2 d S . P . .
O5 O 0.27972(13) 0.24244(11) 0.14595(18) 0.0244(6) Uani 1 1 d . . . . .
O4 O 0.34071(12) 0.30983(12) 0.3143(2) 0.0296(6) Uani 1 1 d . . . . .
O1 O 0.24304(15) 0.34349(12) 0.49627(19) 0.0352(7) Uani 1 1 d . . . . .
O2 O 0.22147(14) 0.37329(11) 0.34297(19) 0.0305(6) Uani 1 1 d . . . . .
O3 O 0.34330(12) 0.25464(14) 0.4506(2) 0.0368(7) Uani 1 1 d . . . . .
C1 C 0.23073(18) 0.38157(16) 0.4337(3) 0.0255(8) Uani 1 1 d . . . . .
C5 C 0.36826(17) 0.28332(17) 0.3823(3) 0.0265(8) Uani 1 1 d . . . . .
C6 C 0.43664(18) 0.28477(19) 0.3818(3) 0.0311(9) Uani 1 1 d . . . . .
C2 C 0.2279(2) 0.44272(17) 0.4688(3) 0.0322(9) Uani 1 1 d . U . . .
C8 C 0.4686(2) 0.2611(3) 0.4602(4) 0.0581(16) Uani 1 1 d . . . . .
H8 H 0.447079 0.244718 0.514391 0.070 Uiso 1 1 calc R U . . .
C7 C 0.4686(2) 0.3080(3) 0.3035(4) 0.0579(16) Uani 1 1 d . . . . .
H7 H 0.447074 0.324227 0.249088 0.069 Uiso 1 1 calc R U . . .
C4 C 0.2315(4) 0.4859(2) 0.4062(4) 0.0888(19) Uani 1 1 d . U . . .
H4 H 0.233873 0.477691 0.337339 0.107 Uiso 1 1 calc R U . . .
C3 C 0.2320(4) 0.4571(3) 0.5630(4) 0.0950(19) Uani 1 1 d . U . . .
H3 H 0.235461 0.427351 0.611229 0.114 Uiso 1 1 calc R U . . .

loop_
_atom_site_aniso_label
_atom_site_aniso_U_11
_atom_site_aniso_U_22
_atom_site_aniso_U_33
_atom_site_aniso_U_23
_atom_site_aniso_U_13
_atom_site_aniso_U_12
In1 0.01705(19) 0.01442(18) 0.01442(17) 0.000 -0.00210(14) 0.000
In2 0.01684(18) 0.01312(18) 0.01486(18) -0.00066(11) 0.00187(14) 0.00043(14)
O5 0.0345(15) 0.0237(13) 0.0150(12) -0.0020(10) -0.0012(11) 0.0069(12)
O4 0.0183(13) 0.0408(16) 0.0296(14) 0.0092(12) -0.0048(12) -0.0039(12)
O1 0.066(2) 0.0140(13) 0.0251(14) 0.0001(10) -0.0028(13) 0.0023(14)
O2 0.0469(17) 0.0204(13) 0.0240(14) -0.0062(11) -0.0070(13) 0.0087(13)
O3 0.0176(13) 0.062(2) 0.0308(15) 0.0168(14) 0.0013(12) 0.0018(14)
C1 0.032(2) 0.0181(18) 0.026(2) -0.0021(16) 0.0008(17) 0.0014(16)
C5 0.0201(19) 0.036(2) 0.0232(19) 0.0025(17) -0.0004(16) -0.0003(17)
C6 0.0173(19) 0.051(3) 0.0250(19) 0.0084(19) -0.0006(16) 0.0009(18)
C2 0.043(2) 0.0221(18) 0.0319(16) -0.0043(13) -0.0010(19) 0.0017(17)
C8 0.023(2) 0.107(5) 0.044(3) 0.041(3) 0.003(2) -0.002(3)
C7 0.021(2) 0.108(5) 0.044(3) 0.046(3) -0.003(2) 0.003(3)
C4 0.192(5) 0.035(2) 0.039(2) 0.0048(17) -0.002(3) -0.001(3)
C3 0.213(5) 0.040(3) 0.0324(15) -0.0050(19) -0.002(3) -0.002(3)

loop_
_atom_type_symbol
_atom_type_description
_atom_type_scat_dispersion_real
_atom_type_scat_dispersion_imag
_atom_type_scat_source
C C 0.0033 0.0016 'International Tables Vol C Tables 4.2.6.8 and 6.1.1.4'
H H 0.0000 0.0000 'International Tables Vol C Tables 4.2.6.8 and 6.1.1.4'
In In -0.7276 1.3100 'International Tables Vol C Tables 4.2.6.8 and 6.1.1.4'
O O 0.0106 0.0060 'International Tables Vol C Tables 4.2.6.8 and 6.1.1.4'

loop_
_geom_angle_atom_site_label_1
_geom_angle_atom_site_label_2
_geom_angle_atom_site_label_3
_geom_angle
_geom_angle_site_symmetry_1
_geom_angle_site_symmetry_3
_geom_angle_publ_flag
O5 In1 O5 95.99(14) 7_545 . ?
O5 In1 O4 92.02(11) . . ?
O5 In1 O4 92.02(11) 7_545 7_545 ?
O5 In1 O4 93.80(10) 7_545 . ?
O5 In1 O4 93.80(10) . 7_545 ?
O5 In1 O2 91.36(10) 7_545 . ?
O5 In1 O2 172.57(10) 7_545 7_545 ?
O5 In1 O2 91.36(10) . 7_545 ?
O5 In1 O2 172.57(10) . . ?
O4 In1 O4 171.30(15) . 7_545 ?
O2 In1 O4 84.88(10) . 7_545 ?
O2 In1 O4 88.52(11) . . ?
O2 In1 O4 88.53(11) 7_545 7_545 ?
O2 In1 O4 84.87(10) 7_545 . ?
O2 In1 O2 81.31(15) . 7_545 ?
O5 In2 O5 180.0 13 . ?
O5 In2 O1 87.72(10) 13 7_545 ?
O5 In2 O1 92.28(10) . 7_545 ?
O5 In2 O1 92.28(10) 13 11_565 ?
O5 In2 O1 87.72(10) . 11_565 ?
O5 In2 O3 89.60(11) . 11_565 ?
O5 In2 O3 90.40(11) . 7_545 ?
O5 In2 O3 89.61(11) 13 7_545 ?
O5 In2 O3 90.39(11) 13 11_565 ?
O1 In2 O1 180.0 7_545 11_565 ?
O3 In2 O1 89.44(12) 11_565 7_545 ?
O3 In2 O1 89.44(12) 7_545 11_565 ?
O3 In2 O1 90.56(12) 7_545 7_545 ?
O3 In2 O1 90.56(12) 11_565 11_565 ?
O3 In2 O3 180.00(4) 11_565 7_545 ?
In2 O5 In1 118.99(12) . . ?
C5 O4 In1 133.8(3) . . ?
C1 O1 In2 137.2(2) . 7_545 ?
C1 O2 In1 129.6(2) . . ?
C5 O3 In2 131.6(3) . 7_545 ?
O1 C1 O2 125.9(3) . . ?
O1 C1 C2 117.6(3) . . ?
O2 C1 C2 116.5(3) . . ?
O4 C5 O3 125.7(4) . . ?
O4 C5 C6 117.7(3) . . ?
O3 C5 C6 116.6(3) . . ?
C8 C6 C5 119.7(4) . . ?
C7 C6 C5 121.3(4) . . ?
C7 C6 C8 119.0(4) . . ?
C4 C2 C1 121.0(4) . . ?
C4 C2 C3 115.3(5) . . ?
C3 C2 C1 122.8(4) . . ?
C6 C8 H8 119.8 . . ?
C8 C8 C6 120.4(2) 12_655 . ?
C8 C8 H8 119.8 12_655 . ?
C6 C7 H7 119.7 . . ?
C7 C7 C6 120.5(2) 12_655 . ?
C7 C7 H7 119.7 12_655 . ?
C2 C4 H4 118.9 . . ?
C2 C4 C3 122.2(5) . 4_566 ?
C3 C4 H4 118.9 4_566 . ?
C2 C3 C4 122.0(5) . 4_566 ?
C2 C3 H3 119.0 . . ?
C4 C3 H3 119.0 4_566 . ?

loop_
_geom_bond_atom_site_label_1
_geom_bond_atom_site_label_2
_geom_bond_distance
_geom_bond_site_symmetry_2
_geom_bond_publ_flag
In1 O5 2.083(2) 7_545 ?
In1 O5 2.083(2) . ?
In1 O4 2.172(3) 7_545 ?
In1 O4 2.172(3) . ?
In1 O2 2.152(3) . ?
In1 O2 2.152(3) 7_545 ?
In2 O5 2.082(2) . ?
In2 O5 2.082(2) 13 ?
In2 O1 2.168(3) 11_565 ?
In2 O1 2.168(3) 7_545 ?
In2 O3 2.150(3) 7_545 ?
In2 O3 2.150(3) 11_565 ?
O4 C5 1.258(4) . ?
O1 C1 1.249(5) . ?
O2 C1 1.257(4) . ?
O3 C5 1.261(5) . ?
C1 C2 1.493(5) . ?
C5 C6 1.496(5) . ?
C6 C8 1.381(6) . ?
C6 C7 1.377(6) . ?
C2 C4 1.310(7) . ?
C2 C3 1.317(7) . ?
C8 C8 1.371(9) 12_655 ?
C8 H8 0.9500 . ?
C7 C7 1.373(9) 12_655 ?
C7 H7 0.9500 . ?
C4 H4 0.9500 . ?
C4 C3 1.384(8) 4_566 ?
C3 H3 0.9500 . ?

loop_
_geom_torsion_atom_site_label_1
_geom_torsion_atom_site_label_2
_geom_torsion_atom_site_label_3
_geom_torsion_atom_site_label_4
_geom_torsion
_geom_torsion_site_symmetry_1
_geom_torsion_site_symmetry_2
_geom_torsion_site_symmetry_3
_geom_torsion_site_symmetry_4
_geom_torsion_publ_flag
In1 O4 C5 O3 -21.1(6) . . . . ?
In1 O4 C5 C6 157.8(3) . . . . ?
In1 O2 C1 O1 -22.4(6) . . . . ?
In1 O2 C1 C2 156.3(3) . . . . ?
In2 O1 C1 O2 -5.1(7) 7_545 . . . ?
In2 O1 C1 C2 176.3(3) 7_545 . . . ?
In2 O3 C5 O4 -13.0(6) 7_545 . . . ?
In2 O3 C5 C6 168.1(3) 7_545 . . . ?
O4 C5 C6 C8 173.7(5) . . . . ?
O4 C5 C6 C7 -7.9(7) . . . . ?
O1 C1 C2 C4 161.7(6) . . . . ?
O1 C1 C2 C3 -6.6(8) . . . . ?
O2 C1 C2 C4 -17.0(8) . . . . ?
O2 C1 C2 C3 174.6(6) . . . . ?
O3 C5 C6 C8 -7.3(7) . . . . ?
O3 C5 C6 C7 171.1(5) . . . . ?
C1 C2 C4 C3 -176.8(7) . . . 4_566 ?
C1 C2 C3 C4 177.6(7) . . . 4_566 ?
C5 C6 C8 C8 178.8(3) . . . 12_655 ?
C5 C6 C7 C7 -178.8(3) . . . 12_655 ?
C8 C6 C7 C7 -0.4(6) . . . 12_655 ?
C7 C6 C8 C8 0.4(6) . . . 12_655 ?
C4 C2 C3 C4 8.7(11) . . . 4_566 ?
C3 C2 C4 C3 -7.6(10) . . . 4_566 ?

loop_
_platon_squeeze_void_nr
_platon_squeeze_void_average_x
_platon_squeeze_void_average_y
_platon_squeeze_void_average_z
_platon_squeeze_void_volume
_platon_squeeze_void_count_electrons
_platon_squeeze_void_content
1 -0.008 0.000 -0.012 2080 374 ' '
2 -0.008 0.500 -0.053 2062 374 ' '
